data_1569017
loop_
_publ_author_name
'Benner, Florian'
'La Droitte, L&#xe9;o'
'Cador, Olivier'
'Le Guennic, Boris'
'Demir, Selvan'

_publ_section_title
;
 Magnetic hysteresis and large coercivity in bisbenzimidazole
 radical-bridged dilanthanide complexes.
;
_journal_issue 21
_journal_name_full 'Chemical science'
_journal_page_first 5577
_journal_page_last 5592
_journal_paper_doi 10.1039/d3sc01562a
_journal_volume 14
_journal_year 2023
_chemical_formula_moiety 'C54 H68 N4 Tb2, C18 H36 K N2 O6, C4 H7 O, 2(C4 H8 O)'
_chemical_formula_sum 'C84 H127 K N6 O9 Tb2'
_chemical_formula_weight 1721.85
_chemical_properties_physical Air-sensitive,Moisture-sensitive,Heat-sensitive,Oxygen-sensitive
_space_group_crystal_system triclinic
_space_group_IT_number 2
_space_group_name_Hall '-P 1'
_space_group_name_H-M_alt 'P -1'
_atom_sites_solution_hydrogens geom
_atom_sites_solution_primary dual
_audit_creation_date 2022-06-01
_audit_creation_method
;
Olex2 1.2
(compiled 2018.05.29 svn.r3508 for OlexSys, GUI svn.r5506)
;
_audit_update_record
;
2022-06-01 deposited with the CCDC.	2023-04-10 downloaded from the CCDC.
;
_cell_angle_alpha 81.6460(10)
_cell_angle_beta 81.5260(10)
_cell_angle_gamma 74.9200(10)
_cell_formula_units_Z 2
_cell_length_a 12.99810(10)
_cell_length_b 18.0236(2)
_cell_length_c 18.9237(2)
_cell_measurement_reflns_used 51604
_cell_measurement_temperature 100.00(10)
_cell_measurement_theta_max 30.9720
_cell_measurement_theta_min 2.5650
_cell_volume 4207.27(8)
_computing_cell_refinement 'CrysAlisPro 1.171.41.123a (Rigaku OD, 2022)'
_computing_data_collection 'CrysAlisPro 1.171.41.123a (Rigaku OD, 2022)'
_computing_data_reduction 'CrysAlisPro 1.171.41.123a (Rigaku OD, 2022)'
_computing_molecular_graphics 'Olex2 (Dolomanov et al., 2009)'
_computing_publication_material 'Olex2 (Dolomanov et al., 2009)'
_computing_structure_refinement 'ShelXL (Sheldrick, 2015)'
_computing_structure_solution 'ShelXT (Sheldrick, 2015)'
_diffrn_ambient_environment N~2~
_diffrn_ambient_temperature 100.00(10)
_diffrn_detector 'Hybrid Pixel Array Detector'
_diffrn_detector_area_resol_mean 10.0000
_diffrn_detector_type HyPix
_diffrn_measured_fraction_theta_full 0.999
_diffrn_measured_fraction_theta_max 0.809
_diffrn_measurement_details
;
List of Runs (angles in degrees, time in seconds):

  # Type    Start    End  Width  t~exp~   \w     \q     \k     \f   Frames
#--------------------------------------------------------------------------
  1  \w    -56.00  24.00   0.50    4.00    --    4.98 -67.00   0.00  160
  2  \w    -14.00  75.00   0.50    4.00    --    4.98  67.00 134.00  178
  3  \w      0.00  25.00   0.50    4.00    --    4.98 -77.00 -90.00   50
  4  \w      0.00  25.00   0.50    4.00    --    4.98 -77.00 -60.00   50
  5  \w     -8.00  19.00   0.50    4.00    --    4.98  51.00 -44.55   54
  6  \w      0.00  28.00   0.50    4.00    --    4.98 -77.00 150.00   56
  7  \w      0.00  26.00   0.50    4.00    --    4.98 -77.00-120.00   52
  8  \w      2.00  28.00   0.50    4.00    --    4.98 -77.00 -30.00   52
  9  \w     -8.00  20.00   0.50    4.00    --    4.98 -57.00  90.00   56
 10  \w     -2.00  40.00   0.50    4.00    --    4.98  37.00 120.00   84
 11  \w      0.00  25.00   0.50    4.00    --    4.98 -77.00  90.00   50
 12  \w    -29.00   2.00   0.50    4.00    --   -5.29 -37.00-180.00   62
 13  \w    -28.00  -2.00   0.50    4.00    --   -5.29  77.00-120.00   52
 14  \w    -40.00   0.00   0.50    4.00    --   -5.29 -37.00-120.00   80
 15  \w    -27.00  -2.00   0.50    4.00    --   -5.29  77.00 -60.00   50
 16  \w    -13.00  12.00   0.50    4.00    --   -5.29  57.00   0.00   50
;
_diffrn_measurement_device 'four-circle diffractometer'
_diffrn_measurement_device_type 'XtaLAB Synergy, Dualflex, HyPix'
_diffrn_measurement_method '\w scans'
_diffrn_orient_matrix_type 'CrysAlisPro convention (1999,Acta A55,543-557)'
_diffrn_orient_matrix_UB_11 -0.0534954000
_diffrn_orient_matrix_UB_12 0.0194654000
_diffrn_orient_matrix_UB_13 0.0112606000
_diffrn_orient_matrix_UB_21 0.0184176000
_diffrn_orient_matrix_UB_22 0.0149811000
_diffrn_orient_matrix_UB_23 0.0270925000
_diffrn_orient_matrix_UB_31 0.0059691000
_diffrn_orient_matrix_UB_32 0.0328472000
_diffrn_orient_matrix_UB_33 -0.0243623000
_diffrn_radiation_monochromator mirror
_diffrn_radiation_probe x-ray
_diffrn_radiation_type MoK\a
_diffrn_radiation_wavelength 0.71073
_diffrn_reflns_av_R_equivalents 0.0359
_diffrn_reflns_av_unetI/netI 0.0366
_diffrn_reflns_Laue_measured_fraction_full 0.999
_diffrn_reflns_Laue_measured_fraction_max 0.809
_diffrn_reflns_limit_h_max 18
_diffrn_reflns_limit_h_min -17
_diffrn_reflns_limit_k_max 26
_diffrn_reflns_limit_k_min -24
_diffrn_reflns_limit_l_max 23
_diffrn_reflns_limit_l_min -27
_diffrn_reflns_number 79545
_diffrn_reflns_point_group_measured_fraction_full 0.999
_diffrn_reflns_point_group_measured_fraction_max 0.809
_diffrn_reflns_theta_full 25.242
_diffrn_reflns_theta_max 31.002
_diffrn_reflns_theta_min 2.068
_diffrn_source 'micro-focus sealed X-ray tube'
_diffrn_source_type 'PhotonJet (Mo) X-ray Source'
_exptl_absorpt_coefficient_mu 1.773
_exptl_absorpt_correction_T_max 1.000
_exptl_absorpt_correction_T_min 0.313
_exptl_absorpt_correction_type gaussian
_exptl_absorpt_process_details
;
CrysAlisPro 1.171.41.123a (Rigaku Oxford Diffraction, 2022)
Numerical absorption correction based on gaussian integration over
a multifaceted crystal model
Empirical absorption correction using spherical harmonics,
implemented in SCALE3 ABSPACK scaling algorithm.
;
_exptl_crystal_colour 'metallic dark green'
_exptl_crystal_colour_lustre metallic
_exptl_crystal_colour_modifier dark
_exptl_crystal_colour_primary green
_exptl_crystal_density_diffrn 1.359
_exptl_crystal_description block
_exptl_crystal_F_000 1788
_exptl_crystal_size_max 0.362
_exptl_crystal_size_mid 0.159
_exptl_crystal_size_min 0.131
_refine_diff_density_max 9.647
_refine_diff_density_min -6.477
_refine_diff_density_rms 0.253
_refine_ls_extinction_method none
_refine_ls_goodness_of_fit_ref 1.117
_refine_ls_hydrogen_treatment constr
_refine_ls_matrix_type full
_refine_ls_number_parameters 921
_refine_ls_number_reflns 21689
_refine_ls_number_restraints 0
_refine_ls_restrained_S_all 1.117
_refine_ls_R_factor_all 0.0698
_refine_ls_R_factor_gt 0.0575
_refine_ls_shift/su_max 0.002
_refine_ls_shift/su_mean 0.000
_refine_ls_structure_factor_coef Fsqd
_refine_ls_weighting_details 'w=1/[\s^2^(Fo^2^)+(0.0602P)^2^+33.8377P] where P=(Fo^2^+2Fc^2^)/3'
_refine_ls_weighting_scheme calc
_refine_ls_wR_factor_gt 0.1417
_refine_ls_wR_factor_ref 0.1584
_reflns_Friedel_coverage 0.000
_reflns_number_gt 18462
_reflns_number_total 21689
_reflns_threshold_expression 'I > 2\s(I)'
_cod_data_source_file d3sc01562a2.cif
_cod_data_source_block fb445_tbbbimrad_k2_042522_2_corr
_cod_depositor_comments 'Adding full bibliography for 1569012--1569017.cif.'
_cod_database_code 1569017
_shelxl_version_number 2013-3
_chemical_oxdiff_formula C84H104N6O6Tb2K
_shelx_space_group_comment
;
The symmetry employed for this shelxl refinement is uniquely defined
by the following loop, which should always be used as a source of
symmetry information in preference to the above space-group names.
They are only intended as comments.
;
_shelx_estimated_absorpt_t_max 0.801
_shelx_estimated_absorpt_t_min 0.566
_diffrn_oxdiff_digest_frames
;
01f06d4cb6a6138baa62c863007a7cfc5b011365d79
;
_reflns_odcompleteness_completeness 99.90
_reflns_odcompleteness_iscentric 1
_reflns_odcompleteness_theta 26.32
_olex2_refinement_description
;
1. Fixed Uiso
 At 1.2 times of:
  All C(H) groups, All C(H,H) groups, All C(H,H,H,H) groups
 At 1.5 times of:
  All C(H,H,H) groups
2. Others
 Fixed Sof: H74A(0.5) H74B(0.5) C77(0.4) H77A(0.4) H77B(0.4) C78(0.4)
 H78A(0.4) H78B(0.4) C79(0.4) H79A(0.4) H79B(0.4) C80(0.4) H80A(0.4) H80B(0.4)
 C81(0.6) H81A(0.6) H81B(0.6) C82(0.6) H82A(0.6) H82B(0.6) C83(0.6) H83A(0.6)
 H83B(0.6) C84(0.6) H84A(0.6) H84B(0.6) O9(0.75) O10(0.25) C85(0.25) H85A(0.25)
 H85B(0.25) C86(0.25) H86A(0.25) H86B(0.25) C87(0.25) H87A(0.25) H87B(0.25)
 H88A(0.75) H88B(0.75) H88C(0.25) H88D(0.25) C89(0.75) H89A(0.75) H89B(0.75)
 C90(0.75) H90A(0.75) H90B(0.75) C91(0.75) H91A(0.75) H91B(0.75)
3.a Secondary CH2 refined with riding coordinates:
 C55(H55A,H55B), C56(H56A,H56B), C57(H57A,H57B), C58(H58A,H58B), C59(H59A,
 H59B), C60(H60A,H60B), C61(H61A,H61B), C62(H62A,H62B), C63(H63A,H63B),
 C64(H64A,H64B), C65(H65A,H65B), C66(H66A,H66B), C67(H67A,H67B), C68(H68A,H68B),
  C69(H69A,H69B), C70(H70A,H70B), C71(H71A,H71B), C72(H72A,H72B), C73(H73A,
 H73B), C74(H74A,H74B), C75(H75A,H75B), C76(H76A,H76B), C77(H77A,H77B),
 C78(H78A,H78B), C79(H79A,H79B), C80(H80A,H80B), C81(H81A,H81B), C82(H82A,H82B),
  C83(H83A,H83B), C84(H84A,H84B), C85(H85A,H85B), C86(H86A,H86B), C87(H87A,
 H87B), C88(H88A,H88B), C88(H88C,H88D), C89(H89A,H89B), C90(H90A,H90B),
 C91(H91A,H91B)
3.b Aromatic/amide H refined with riding coordinates:
 C3(H3), C4(H4), C5(H5), C6(H6), C11(H11), C12(H12), C13(H13), C14(H14)
3.c Idealised Me refined as rotating group:
 C20(H20A,H20B,H20C), C21(H21A,H21B,H21C), C22(H22A,H22B,H22C), C23(H23A,H23B,
 H23C), C24(H24A,H24B,H24C), C30(H30A,H30B,H30C), C31(H31A,H31B,H31C), C32(H32A,
 H32B,H32C), C33(H33A,H33B,H33C), C34(H34A,H34B,H34C), C40(H40A,H40B,H40C),
 C41(H41A,H41B,H41C), C42(H42A,H42B,H42C), C43(H43A,H43B,H43C), C44(H44A,H44B,
 H44C), C50(H50A,H50B,H50C), C51(H51A,H51B,H51C), C52(H52A,H52B,H52C), C53(H53A,
 H53B,H53C), C54(H54A,H54B,H54C)
;
_olex2_submission_special_instructions 'No special instructions were received'
_oxdiff_exptl_absorpt_empirical_details
;
Empirical correction (ABSPACK) includes:
- Absorption correction using spherical harmonics
- Frame scaling
- Detector area scaling
;
_oxdiff_exptl_absorpt_empirical_full_max 1.286
_oxdiff_exptl_absorpt_empirical_full_min 0.857

loop_
_space_group_symop_operation_xyz
'x, y, z'
'-x, -y, -z'

loop_
_atom_site_label
_atom_site_type_symbol
_atom_site_fract_x
_atom_site_fract_y
_atom_site_fract_z
_atom_site_U_iso_or_equiv
_atom_site_adp_type
_atom_site_occupancy
_atom_site_site_symmetry_order
_atom_site_calc_flag
_atom_site_refinement_flags_posn
_atom_site_refinement_flags_adp
_atom_site_refinement_flags_occupancy
_atom_site_disorder_assembly
_atom_site_disorder_group
Tb1 Tb -0.05040(2) 0.23530(2) 0.87777(2) 0.01576(7) Uani 1 1 d . . . . .
Tb2 Tb 0.31599(2) 0.35812(2) 0.70390(2) 0.01966(7) Uani 1 1 d . . . . .
N1 N 0.1390(3) 0.2185(2) 0.8685(2) 0.0164(8) Uani 1 1 d . . . . .
N2 N 0.2790(3) 0.2590(2) 0.7955(2) 0.0160(8) Uani 1 1 d . . . . .
N3 N -0.0137(3) 0.3352(2) 0.7888(2) 0.0176(8) Uani 1 1 d . . . . .
N4 N 0.1272(3) 0.3717(2) 0.7143(2) 0.0169(8) Uani 1 1 d . . . . .
C1 C 0.1697(4) 0.2686(3) 0.8116(2) 0.0145(8) Uani 1 1 d . . . . .
C2 C 0.2364(4) 0.1740(3) 0.8904(2) 0.0147(8) Uani 1 1 d . . . . .
C3 C 0.2577(4) 0.1143(3) 0.9458(3) 0.0214(10) Uani 1 1 d . . . . .
H3 H 0.2012 0.0974 0.9760 0.026 Uiso 1 1 calc R . . . .
C4 C 0.3658(4) 0.0797(3) 0.9554(3) 0.0223(10) Uani 1 1 d . . . . .
H4 H 0.3821 0.0389 0.9929 0.027 Uiso 1 1 calc R . . . .
C5 C 0.4485(4) 0.1036(3) 0.9116(3) 0.0245(11) Uani 1 1 d . . . . .
H5 H 0.5205 0.0790 0.9197 0.029 Uiso 1 1 calc R . . . .
C6 C 0.4284(4) 0.1634(3) 0.8555(3) 0.0220(10) Uani 1 1 d . . . . .
H6 H 0.4857 0.1794 0.8253 0.026 Uiso 1 1 calc R . . . .
C7 C 0.3216(4) 0.1988(3) 0.8451(2) 0.0152(8) Uani 1 1 d . . . . .
C8 C 0.0955(4) 0.3247(3) 0.7724(2) 0.0143(8) Uani 1 1 d . . . . .
C9 C 0.0312(4) 0.4148(3) 0.6907(2) 0.0162(9) Uani 1 1 d . . . . .
C10 C -0.0551(4) 0.3934(3) 0.7367(3) 0.0168(9) Uani 1 1 d . . . . .
C11 C -0.1606(4) 0.4277(3) 0.7250(3) 0.0240(11) Uani 1 1 d . . . . .
H11 H -0.2184 0.4144 0.7568 0.029 Uiso 1 1 calc R . . . .
C12 C -0.1797(5) 0.4827(3) 0.6648(3) 0.0270(11) Uani 1 1 d . . . . .
H12 H -0.2514 0.5063 0.6553 0.032 Uiso 1 1 calc R . . . .
C13 C -0.0955(5) 0.5030(3) 0.6189(3) 0.0252(11) Uani 1 1 d . . . . .
H13 H -0.1108 0.5402 0.5784 0.030 Uiso 1 1 calc R . . . .
C14 C 0.0109(4) 0.4703(3) 0.6306(3) 0.0202(10) Uani 1 1 d . . . . .
H14 H 0.0681 0.4850 0.5991 0.024 Uiso 1 1 calc R . . . .
C15 C -0.2060(4) 0.3235(3) 0.9619(3) 0.0189(9) Uani 1 1 d . . . . .
C16 C -0.1147(4) 0.3530(3) 0.9619(3) 0.0192(9) Uani 1 1 d . . . . .
C17 C -0.0375(4) 0.2953(3) 0.9982(3) 0.0197(9) Uani 1 1 d . . . . .
C18 C -0.0810(4) 0.2297(3) 1.0206(3) 0.0192(9) Uani 1 1 d . . . . .
C19 C -0.1868(4) 0.2479(3) 0.9997(3) 0.0202(10) Uani 1 1 d . . . . .
C20 C -0.3101(4) 0.3688(4) 0.9353(3) 0.0294(12) Uani 1 1 d . . . . .
H20A H -0.2955 0.4027 0.8916 0.044 Uiso 1 1 calc GR . . . .
H20B H -0.3531 0.4002 0.9724 0.044 Uiso 1 1 calc GR . . . .
H20C H -0.3497 0.3331 0.9246 0.044 Uiso 1 1 calc GR . . . .
C21 C -0.1068(5) 0.4339(3) 0.9345(3) 0.0281(12) Uani 1 1 d . . . . .
H21A H -0.0339 0.4385 0.9366 0.042 Uiso 1 1 calc GR . . . .
H21B H -0.1579 0.4702 0.9644 0.042 Uiso 1 1 calc GR . . . .
H21C H -0.1235 0.4458 0.8847 0.042 Uiso 1 1 calc GR . . . .
C22 C 0.0669(4) 0.3041(4) 1.0169(3) 0.0280(12) Uani 1 1 d . . . . .
H22A H 0.1174 0.2532 1.0220 0.042 Uiso 1 1 calc GR . . . .
H22B H 0.0544 0.3270 1.0622 0.042 Uiso 1 1 calc GR . . . .
H22C H 0.0970 0.3378 0.9785 0.042 Uiso 1 1 calc GR . . . .
C23 C -0.0275(5) 0.1570(3) 1.0641(3) 0.0324(13) Uani 1 1 d . . . . .
H23A H -0.0747 0.1215 1.0738 0.049 Uiso 1 1 calc GR . . . .
H23B H -0.0129 0.1698 1.1096 0.049 Uiso 1 1 calc GR . . . .
H23C H 0.0402 0.1324 1.0371 0.049 Uiso 1 1 calc GR . . . .
C24 C -0.2705(5) 0.2039(4) 1.0264(3) 0.0321(13) Uani 1 1 d . . . . .
H24A H -0.3078 0.1999 0.9862 0.048 Uiso 1 1 calc GR . . . .
H24B H -0.3222 0.2309 1.0630 0.048 Uiso 1 1 calc GR . . . .
H24C H -0.2362 0.1519 1.0474 0.048 Uiso 1 1 calc GR . . . .
C25 C -0.1126(4) 0.1860(3) 0.7659(3) 0.0207(10) Uani 1 1 d . . . . .
C26 C -0.0044(4) 0.1445(3) 0.7716(3) 0.0190(9) Uani 1 1 d . . . . .
C27 C -0.0023(4) 0.0939(3) 0.8360(3) 0.0191(9) Uani 1 1 d . . . . .
C28 C -0.1083(4) 0.1033(3) 0.8707(3) 0.0192(9) Uani 1 1 d . . . . .
C29 C -0.1768(4) 0.1610(3) 0.8275(3) 0.0208(10) Uani 1 1 d . . . . .
C30 C -0.1540(5) 0.2399(4) 0.7021(3) 0.0308(12) Uani 1 1 d . . . . .
H30A H -0.2206 0.2766 0.7179 0.046 Uiso 1 1 calc GR . . . .
H30B H -0.1680 0.2099 0.6669 0.046 Uiso 1 1 calc GR . . . .
H30C H -0.1003 0.2682 0.6799 0.046 Uiso 1 1 calc GR . . . .
C31 C 0.0898(5) 0.1503(3) 0.7162(3) 0.0262(11) Uani 1 1 d . . . . .
H31A H 0.0752 0.2014 0.6883 0.039 Uiso 1 1 calc GR . . . .
H31B H 0.1015 0.1102 0.6840 0.039 Uiso 1 1 calc GR . . . .
H31C H 0.1540 0.1430 0.7403 0.039 Uiso 1 1 calc GR . . . .
C32 C 0.0959(4) 0.0351(3) 0.8598(3) 0.0237(10) Uani 1 1 d . . . . .
H32A H 0.1596 0.0552 0.8436 0.036 Uiso 1 1 calc GR . . . .
H32B H 0.1038 -0.0130 0.8390 0.036 Uiso 1 1 calc GR . . . .
H32C H 0.0880 0.0250 0.9124 0.036 Uiso 1 1 calc GR . . . .
C33 C -0.1424(5) 0.0504(3) 0.9339(3) 0.0271(11) Uani 1 1 d . . . . .
H33A H -0.0986 0.0469 0.9728 0.041 Uiso 1 1 calc GR . . . .
H33B H -0.1327 -0.0012 0.9193 0.041 Uiso 1 1 calc GR . . . .
H33C H -0.2181 0.0710 0.9508 0.041 Uiso 1 1 calc GR . . . .
C34 C -0.2975(4) 0.1836(4) 0.8378(3) 0.0306(12) Uani 1 1 d . . . . .
H34A H -0.3236 0.1572 0.8833 0.046 Uiso 1 1 calc GR . . . .
H34B H -0.3252 0.1686 0.7979 0.046 Uiso 1 1 calc GR . . . .
H34C H -0.3224 0.2397 0.8389 0.046 Uiso 1 1 calc GR . . . .
C35 C 0.2639(4) 0.5051(3) 0.7350(3) 0.0193(9) Uani 1 1 d . . . . .
C36 C 0.3737(4) 0.4923(3) 0.7074(3) 0.0199(10) Uani 1 1 d . . . . .
C37 C 0.4340(4) 0.4367(3) 0.7562(3) 0.0213(10) Uani 1 1 d . . . . .
C38 C 0.3617(4) 0.4161(3) 0.8146(3) 0.0211(10) Uani 1 1 d . . . . .
C39 C 0.2568(4) 0.4581(3) 0.8020(3) 0.0203(10) Uani 1 1 d . . . . .
C40 C 0.1741(5) 0.5642(3) 0.7019(4) 0.0334(14) Uani 1 1 d . . . . .
H40A H 0.1845 0.5633 0.6497 0.050 Uiso 1 1 calc GR . . . .
H40B H 0.1738 0.6157 0.7130 0.050 Uiso 1 1 calc GR . . . .
H40C H 0.1054 0.5522 0.7215 0.050 Uiso 1 1 calc GR . . . .
C41 C 0.4168(6) 0.5431(4) 0.6457(3) 0.0333(13) Uani 1 1 d . . . . .
H41A H 0.4943 0.5224 0.6349 0.050 Uiso 1 1 calc GR . . . .
H41B H 0.4030 0.5957 0.6590 0.050 Uiso 1 1 calc GR . . . .
H41C H 0.3813 0.5442 0.6032 0.050 Uiso 1 1 calc GR . . . .
C42 C 0.5547(5) 0.4116(4) 0.7518(4) 0.0381(15) Uani 1 1 d . . . . .
H42A H 0.5770 0.3553 0.7631 0.057 Uiso 1 1 calc GR . . . .
H42B H 0.5795 0.4366 0.7865 0.057 Uiso 1 1 calc GR . . . .
H42C H 0.5859 0.4265 0.7032 0.057 Uiso 1 1 calc GR . . . .
C43 C 0.3924(6) 0.3649(4) 0.8822(3) 0.0381(15) Uani 1 1 d . . . . .
H43A H 0.4036 0.3963 0.9172 0.057 Uiso 1 1 calc GR . . . .
H43B H 0.4587 0.3257 0.8710 0.057 Uiso 1 1 calc GR . . . .
H43C H 0.3348 0.3395 0.9024 0.057 Uiso 1 1 calc GR . . . .
C44 C 0.1565(5) 0.4580(4) 0.8530(4) 0.0357(14) Uani 1 1 d . . . . .
H44A H 0.1557 0.4048 0.8726 0.053 Uiso 1 1 calc GR . . . .
H44B H 0.0935 0.4810 0.8272 0.053 Uiso 1 1 calc GR . . . .
H44C H 0.1548 0.4883 0.8923 0.053 Uiso 1 1 calc GR . . . .
C45 C 0.3536(4) 0.3648(3) 0.5616(2) 0.0196(10) Uani 1 1 d . . . . .
C46 C 0.4588(4) 0.3410(3) 0.5834(3) 0.0220(10) Uani 1 1 d . . . . .
C47 C 0.4711(4) 0.2659(3) 0.6204(3) 0.0236(10) Uani 1 1 d . . . . .
C48 C 0.3772(4) 0.2406(3) 0.6190(3) 0.0212(10) Uani 1 1 d . . . . .
C49 C 0.3037(4) 0.3017(3) 0.5832(3) 0.0191(9) Uani 1 1 d . . . . .
C50 C 0.3070(5) 0.4398(3) 0.5183(3) 0.0254(11) Uani 1 1 d . . . . .
H50A H 0.2640 0.4303 0.4837 0.038 Uiso 1 1 calc GR . . . .
H50B H 0.3652 0.4618 0.4924 0.038 Uiso 1 1 calc GR . . . .
H50C H 0.2614 0.4762 0.5505 0.038 Uiso 1 1 calc GR . . . .
C51 C 0.5477(5) 0.3817(4) 0.5599(3) 0.0293(12) Uani 1 1 d . . . . .
H51A H 0.5171 0.4361 0.5437 0.044 Uiso 1 1 calc GR . . . .
H51B H 0.5955 0.3570 0.5203 0.044 Uiso 1 1 calc GR . . . .
H51C H 0.5885 0.3783 0.6003 0.044 Uiso 1 1 calc GR . . . .
C52 C 0.5726(5) 0.2173(4) 0.6490(4) 0.0360(14) Uani 1 1 d . . . . .
H52A H 0.6049 0.2496 0.6721 0.054 Uiso 1 1 calc GR . . . .
H52B H 0.6231 0.1953 0.6093 0.054 Uiso 1 1 calc GR . . . .
H52C H 0.5557 0.1754 0.6843 0.054 Uiso 1 1 calc GR . . . .
C53 C 0.3613(5) 0.1610(3) 0.6473(3) 0.0291(12) Uani 1 1 d . . . . .
H53A H 0.3606 0.1533 0.6997 0.044 Uiso 1 1 calc GR . . . .
H53B H 0.4201 0.1218 0.6257 0.044 Uiso 1 1 calc GR . . . .
H53C H 0.2930 0.1563 0.6347 0.044 Uiso 1 1 calc GR . . . .
C54 C 0.1974(4) 0.2982(4) 0.5638(3) 0.0252(11) Uani 1 1 d . . . . .
H54A H 0.1557 0.2784 0.6065 0.038 Uiso 1 1 calc GR . . . .
H54B H 0.2090 0.2637 0.5263 0.038 Uiso 1 1 calc GR . . . .
H54C H 0.1581 0.3501 0.5460 0.038 Uiso 1 1 calc GR . . . .
K1 K 0.46200(9) 0.75165(6) 0.77409(6) 0.0212(2) Uani 1 1 d . . . . .
O1 O 0.5436(3) 0.8288(2) 0.8634(2) 0.0267(8) Uani 1 1 d . . . . .
O2 O 0.3725(3) 0.9114(2) 0.7840(2) 0.0272(8) Uani 1 1 d . . . . .
O3 O 0.6647(3) 0.6695(3) 0.7131(2) 0.0315(9) Uani 1 1 d . . . . .
O4 O 0.5097(4) 0.7637(3) 0.6243(2) 0.0345(10) Uani 1 1 d . . . . .
O5 O 0.4202(3) 0.6306(2) 0.8780(2) 0.0227(7) Uani 1 1 d . . . . .
O6 O 0.2710(3) 0.7027(2) 0.7770(2) 0.0263(8) Uani 1 1 d . . . . .
N5 N 0.6367(4) 0.6612(3) 0.8693(2) 0.0222(9) Uani 1 1 d . . . . .
N6 N 0.2924(4) 0.8423(3) 0.6770(3) 0.0304(11) Uani 1 1 d . . . . .
C55 C 0.2475(6) 0.9191(4) 0.7016(4) 0.0358(14) Uani 1 1 d . . . . .
H55A H 0.1937 0.9146 0.7439 0.043 Uiso 1 1 calc R . . . .
H55B H 0.2097 0.9538 0.6630 0.043 Uiso 1 1 calc R . . . .
C56 C 0.3291(5) 0.9553(3) 0.7216(3) 0.0315(13) Uani 1 1 d . . . . .
H56A H 0.3871 0.9562 0.6814 0.038 Uiso 1 1 calc R . . . .
H56B H 0.2951 1.0093 0.7315 0.038 Uiso 1 1 calc R . . . .
C57 C 0.4409(5) 0.9486(3) 0.8107(3) 0.0297(12) Uani 1 1 d . . . . .
H57A H 0.4013 1.0017 0.8202 0.036 Uiso 1 1 calc R . . . .
H57B H 0.5032 0.9520 0.7745 0.036 Uiso 1 1 calc R . . . .
C58 C 0.4788(5) 0.9027(3) 0.8792(3) 0.0270(11) Uani 1 1 d . . . . .
H58A H 0.5211 0.9304 0.9005 0.032 Uiso 1 1 calc R . . . .
H58B H 0.4164 0.8964 0.9143 0.032 Uiso 1 1 calc R . . . .
C59 C 0.5869(5) 0.7840(3) 0.9259(3) 0.0270(11) Uani 1 1 d . . . . .
H59A H 0.5296 0.7658 0.9588 0.032 Uiso 1 1 calc R . . . .
H59B H 0.6164 0.8164 0.9518 0.032 Uiso 1 1 calc R . . . .
C60 C 0.6742(5) 0.7159(3) 0.9034(3) 0.0275(11) Uani 1 1 d . . . . .
H60A H 0.7296 0.7351 0.8694 0.033 Uiso 1 1 calc R . . . .
H60B H 0.7084 0.6881 0.9463 0.033 Uiso 1 1 calc R . . . .
C61 C 0.3426(6) 0.8500(4) 0.6026(3) 0.0392(16) Uani 1 1 d . . . . .
H61A H 0.3784 0.8932 0.5958 0.047 Uiso 1 1 calc R . . . .
H61B H 0.2860 0.8634 0.5699 0.047 Uiso 1 1 calc R . . . .
C62 C 0.4236(6) 0.7777(4) 0.5821(3) 0.0391(15) Uani 1 1 d . . . . .
H62A H 0.3900 0.7333 0.5910 0.047 Uiso 1 1 calc R . . . .
H62B H 0.4503 0.7843 0.5304 0.047 Uiso 1 1 calc R . . . .
C63 C 0.5969(6) 0.7030(4) 0.6000(3) 0.0382(15) Uani 1 1 d . . . . .
H63A H 0.6174 0.7142 0.5478 0.046 Uiso 1 1 calc R . . . .
H63B H 0.5748 0.6535 0.6081 0.046 Uiso 1 1 calc R . . . .
C64 C 0.6905(6) 0.6961(4) 0.6399(3) 0.0389(15) Uani 1 1 d . . . . .
H64A H 0.7542 0.6593 0.6187 0.047 Uiso 1 1 calc R . . . .
H64B H 0.7075 0.7470 0.6364 0.047 Uiso 1 1 calc R . . . .
C65 C 0.7543(5) 0.6557(4) 0.7532(3) 0.0335(13) Uani 1 1 d . . . . .
H65A H 0.7695 0.7054 0.7591 0.040 Uiso 1 1 calc R . . . .
H65B H 0.8188 0.6239 0.7275 0.040 Uiso 1 1 calc R . . . .
C66 C 0.7267(5) 0.6141(4) 0.8255(3) 0.0302(12) Uani 1 1 d . . . . .
H66A H 0.7078 0.5661 0.8185 0.036 Uiso 1 1 calc R . . . .
H66B H 0.7906 0.5991 0.8520 0.036 Uiso 1 1 calc R . . . .
C67 C 0.2081(6) 0.7999(4) 0.6832(4) 0.0371(14) Uani 1 1 d . . . . .
H67A H 0.2316 0.7589 0.6506 0.044 Uiso 1 1 calc R . . . .
H67B H 0.1423 0.8360 0.6669 0.044 Uiso 1 1 calc R . . . .
C68 C 0.1816(5) 0.7638(4) 0.7579(4) 0.0345(13) Uani 1 1 d . . . . .
H68A H 0.1656 0.8031 0.7921 0.041 Uiso 1 1 calc R . . . .
H68B H 0.1175 0.7432 0.7601 0.041 Uiso 1 1 calc R . . . .
C69 C 0.2441(5) 0.6582(4) 0.8428(3) 0.0282(12) Uani 1 1 d . . . . .
H69A H 0.1850 0.6348 0.8375 0.034 Uiso 1 1 calc R . . . .
H69B H 0.2199 0.6919 0.8819 0.034 Uiso 1 1 calc R . . . .
C70 C 0.3406(5) 0.5964(3) 0.8605(3) 0.0267(11) Uani 1 1 d . . . . .
H70A H 0.3208 0.5603 0.9018 0.032 Uiso 1 1 calc R . . . .
H70B H 0.3698 0.5667 0.8188 0.032 Uiso 1 1 calc R . . . .
C71 C 0.5127(5) 0.5732(3) 0.8958(3) 0.0265(11) Uani 1 1 d . . . . .
H71A H 0.5494 0.5481 0.8526 0.032 Uiso 1 1 calc R . . . .
H71B H 0.4921 0.5330 0.9326 0.032 Uiso 1 1 calc R . . . .
C72 C 0.5874(5) 0.6105(3) 0.9244(3) 0.0252(11) Uani 1 1 d . . . . .
H72A H 0.5467 0.6412 0.9634 0.030 Uiso 1 1 calc R . . . .
H72B H 0.6449 0.5695 0.9455 0.030 Uiso 1 1 calc R . . . .
O7 O 0.8760(11) 0.8571(8) 0.7544(9) 0.160(5) Uani 1 1 d . . . . .
C73 C 0.7791(9) 0.8991(7) 0.7990(7) 0.080(3) Uani 1 1 d . . . . .
H73A H 0.7143 0.8833 0.7917 0.096 Uiso 1 1 calc R . . . .
H73B H 0.7889 0.8886 0.8507 0.096 Uiso 1 1 calc R . . . .
C74 C 0.7699(13) 0.9805(7) 0.7737(8) 0.096(4) Uani 1 1 d . . . . .
H74A H 0.7497 1.0128 0.8140 0.116 Uiso 0.5 1 calc R . P A 1
H74B H 0.7169 0.9997 0.7385 0.116 Uiso 0.5 1 calc R . P A 1
C75 C 0.880(2) 0.9791(13) 0.7396(8) 0.199(14) Uani 1 1 d . . . . .
H75A H 0.8769 1.0110 0.6924 0.239 Uiso 1 1 calc R . . B .
H75B H 0.9167 1.0018 0.7701 0.239 Uiso 1 1 calc R . . B .
C76 C 0.9376(11) 0.9045(10) 0.7301(12) 0.139(8) Uani 1 1 d . . . C 1
H76A H 0.9621 0.9003 0.6785 0.167 Uiso 1 1 calc R . . C 1
H76B H 1.0015 0.8909 0.7565 0.167 Uiso 1 1 calc R . . C 1
O8 O -0.1652(12) 0.3185(9) 0.5043(8) 0.154(5) Uiso 1 1 d . . . . .
C77 C -0.049(2) 0.3184(17) 0.5132(16) 0.062(6) Uiso 0.4 1 d . . P D 1
H77A H -0.0180 0.2761 0.5493 0.074 Uiso 0.4 1 calc R . P D 1
H77B H -0.0441 0.3685 0.5262 0.074 Uiso 0.4 1 calc R . P D 1
C78 C 0.0049(15) 0.3044(11) 0.4360(10) 0.038(4) Uiso 0.4 1 d . . P D 1
H78A H 0.0001 0.3541 0.4050 0.046 Uiso 0.4 1 calc R . P D 1
H78B H 0.0815 0.2770 0.4367 0.046 Uiso 0.4 1 calc R . P D 1
C79 C -0.050(2) 0.2601(14) 0.4112(14) 0.059(5) Uiso 0.4 1 d . . P D 1
H79A H -0.0150 0.2045 0.4211 0.071 Uiso 0.4 1 calc R . P D 1
H79B H -0.0526 0.2730 0.3587 0.071 Uiso 0.4 1 calc R . P D 1
C80 C -0.1581(15) 0.2774(11) 0.4493(10) 0.041(4) Uiso 0.4 1 d . . P D 1
H80A H -0.2091 0.3069 0.4152 0.049 Uiso 0.4 1 calc R . P D 1
H80B H -0.1786 0.2284 0.4677 0.049 Uiso 0.4 1 calc R . P D 1
C81 C -0.0589(19) 0.3323(14) 0.4845(14) 0.083(6) Uiso 0.6 1 d . . P D 2
H81A H -0.0254 0.3349 0.5275 0.100 Uiso 0.6 1 calc R . P D 2
H81B H -0.0613 0.3807 0.4518 0.100 Uiso 0.6 1 calc R . P D 2
C82 C 0.002(3) 0.260(2) 0.4459(19) 0.138(11) Uiso 0.6 1 d . . P D 2
H82A H -0.0039 0.2695 0.3936 0.166 Uiso 0.6 1 calc R . P D 2
H82B H 0.0787 0.2444 0.4538 0.166 Uiso 0.6 1 calc R . P D 2
C83 C -0.054(3) 0.205(2) 0.481(2) 0.156(13) Uiso 0.6 1 d . . P D 2
H83A H -0.0477 0.1650 0.4490 0.187 Uiso 0.6 1 calc R . P D 2
H83B H -0.0227 0.1804 0.5254 0.187 Uiso 0.6 1 calc R . P D 2
C84 C -0.151(2) 0.2388(15) 0.4952(15) 0.104(7) Uiso 0.6 1 d . . P D 2
H84A H -0.1804 0.2120 0.5400 0.124 Uiso 0.6 1 calc R . P D 2
H84B H -0.1913 0.2352 0.4560 0.124 Uiso 0.6 1 calc R . P D 2
O9 O 0.6331(18) 1.0256(13) 0.5581(12) 0.173(7) Uiso 0.75 1 d . . P E 1
O10 O 0.540(3) 0.975(2) 0.5663(19) 0.085(9) Uiso 0.25 1 d . . P E 2
C85 C 0.586(3) 0.932(2) 0.511(2) 0.062(9) Uiso 0.25 1 d . . P E 2
H85A H 0.5612 0.9590 0.4653 0.074 Uiso 0.25 1 calc R . P E 2
H85B H 0.5671 0.8812 0.5201 0.074 Uiso 0.25 1 calc R . P E 2
C86 C 0.722(3) 0.920(2) 0.510(2) 0.061(9) Uiso 0.25 1 d . . P E 2
H86A H 0.7623 0.8667 0.5015 0.073 Uiso 0.25 1 calc R . P E 2
H86B H 0.7494 0.9576 0.4735 0.073 Uiso 0.25 1 calc R . P E 2
C87 C 0.721(6) 0.934(4) 0.572(4) 0.13(2) Uiso 0.25 1 d . . P E 2
H87A H 0.7721 0.9662 0.5721 0.151 Uiso 0.25 1 calc R . P E 2
H87B H 0.7472 0.8844 0.6022 0.151 Uiso 0.25 1 calc R . P E 2
C88 C 0.5856(10) 0.9844(7) 0.6151(7) 0.077(3) Uiso 1 1 d . . . . .
H88A H 0.5865 1.0057 0.6604 0.092 Uiso 0.75 1 calc R . P E 1
H88B H 0.5100 0.9892 0.6083 0.092 Uiso 0.75 1 calc R . P E 1
H88C H 0.5635 0.9575 0.6621 0.092 Uiso 0.25 1 calc R . P E 2
H88D H 0.5796 1.0395 0.6194 0.092 Uiso 0.25 1 calc R . P E 2
C89 C 0.6376(12) 0.9118(8) 0.6193(7) 0.066(3) Uiso 0.75 1 d . . P E 1
H89A H 0.5917 0.8786 0.6461 0.080 Uiso 0.75 1 calc R . P E 1
H89B H 0.7027 0.9034 0.6437 0.080 Uiso 0.75 1 calc R . P E 1
C90 C 0.6678(13) 0.8939(9) 0.5409(8) 0.070(4) Uiso 0.75 1 d . . P E 1
H90A H 0.7407 0.8594 0.5345 0.084 Uiso 0.75 1 calc R . P E 1
H90B H 0.6163 0.8683 0.5268 0.084 Uiso 0.75 1 calc R . P E 1
C91 C 0.6640(14) 0.9655(9) 0.4993(9) 0.077(4) Uiso 0.75 1 d . . P E 1
H91A H 0.6089 0.9768 0.4657 0.092 Uiso 0.75 1 calc R . P E 1
H91B H 0.7344 0.9667 0.4715 0.092 Uiso 0.75 1 calc R . P E 1

loop_
_atom_site_aniso_label
_atom_site_aniso_U_11
_atom_site_aniso_U_22
_atom_site_aniso_U_33
_atom_site_aniso_U_23
_atom_site_aniso_U_13
_atom_site_aniso_U_12
Tb1 0.01272(11) 0.01815(12) 0.01473(11) 0.00065(8) 0.00088(8) -0.00352(8)
Tb2 0.02688(14) 0.02187(13) 0.01212(11) -0.00127(8) 0.00228(9) -0.01211(10)
N1 0.0125(18) 0.0191(19) 0.0159(18) 0.0048(15) -0.0029(14) -0.0037(15)
N2 0.0105(18) 0.0176(19) 0.0188(19) 0.0004(15) -0.0019(14) -0.0027(15)
N3 0.0132(19) 0.020(2) 0.0183(19) 0.0045(15) -0.0019(15) -0.0053(16)
N4 0.018(2) 0.0177(19) 0.0148(18) 0.0008(14) -0.0025(15) -0.0048(16)
C1 0.013(2) 0.016(2) 0.014(2) 0.0005(16) -0.0015(16) -0.0055(17)
C2 0.012(2) 0.016(2) 0.016(2) -0.0014(16) -0.0032(16) -0.0020(17)
C3 0.022(2) 0.023(2) 0.019(2) 0.0019(18) -0.0032(18) -0.004(2)
C4 0.026(3) 0.018(2) 0.023(2) 0.0010(18) -0.014(2) -0.001(2)
C5 0.018(2) 0.022(2) 0.033(3) -0.004(2) -0.012(2) 0.001(2)
C6 0.011(2) 0.024(2) 0.031(3) -0.003(2) -0.0040(19) -0.0028(19)
C7 0.014(2) 0.015(2) 0.017(2) -0.0014(16) -0.0036(16) -0.0026(17)
C8 0.014(2) 0.016(2) 0.013(2) -0.0012(16) -0.0012(16) -0.0037(17)
C9 0.016(2) 0.019(2) 0.014(2) -0.0007(16) -0.0036(16) -0.0041(18)
C10 0.016(2) 0.016(2) 0.018(2) 0.0005(17) -0.0039(17) -0.0029(18)
C11 0.019(2) 0.024(3) 0.028(3) 0.005(2) -0.005(2) -0.006(2)
C12 0.023(3) 0.025(3) 0.031(3) 0.006(2) -0.012(2) -0.001(2)
C13 0.029(3) 0.024(3) 0.021(2) 0.0077(19) -0.011(2) -0.005(2)
C14 0.021(2) 0.019(2) 0.020(2) 0.0038(18) -0.0045(18) -0.0056(19)
C15 0.014(2) 0.024(2) 0.016(2) -0.0024(18) 0.0010(17) -0.0023(19)
C16 0.019(2) 0.016(2) 0.020(2) -0.0013(17) 0.0022(18) -0.0020(18)
C17 0.017(2) 0.024(2) 0.018(2) -0.0035(18) -0.0005(17) -0.0046(19)
C18 0.021(2) 0.018(2) 0.014(2) 0.0020(17) -0.0004(17) -0.0018(19)
C19 0.018(2) 0.024(2) 0.017(2) -0.0029(18) 0.0054(18) -0.0063(19)
C20 0.017(2) 0.038(3) 0.029(3) -0.005(2) -0.002(2) 0.000(2)
C21 0.029(3) 0.020(3) 0.030(3) -0.001(2) 0.005(2) -0.003(2)
C22 0.017(2) 0.041(3) 0.029(3) -0.008(2) -0.004(2) -0.008(2)
C23 0.039(3) 0.026(3) 0.021(3) 0.007(2) 0.000(2) 0.004(2)
C24 0.029(3) 0.038(3) 0.031(3) -0.010(2) 0.013(2) -0.016(3)
C25 0.019(2) 0.025(2) 0.018(2) 0.0009(18) -0.0052(18) -0.005(2)
C26 0.017(2) 0.023(2) 0.016(2) -0.0014(18) -0.0001(17) -0.0055(19)
C27 0.017(2) 0.020(2) 0.019(2) -0.0013(18) -0.0013(18) -0.0049(19)
C28 0.019(2) 0.021(2) 0.018(2) 0.0004(18) 0.0007(18) -0.0076(19)
C29 0.015(2) 0.023(2) 0.023(2) -0.0004(19) -0.0030(18) -0.0042(19)
C30 0.038(3) 0.032(3) 0.024(3) 0.005(2) -0.015(2) -0.011(3)
C31 0.028(3) 0.029(3) 0.020(2) -0.004(2) 0.008(2) -0.010(2)
C32 0.023(3) 0.021(2) 0.025(3) 0.0006(19) -0.004(2) -0.004(2)
C33 0.028(3) 0.025(3) 0.026(3) 0.002(2) 0.005(2) -0.009(2)
C34 0.015(2) 0.039(3) 0.038(3) -0.003(2) -0.004(2) -0.006(2)
C35 0.017(2) 0.020(2) 0.023(2) -0.0042(18) -0.0069(18) -0.0052(19)
C36 0.027(3) 0.020(2) 0.015(2) -0.0004(17) -0.0012(18) -0.011(2)
C37 0.019(2) 0.026(3) 0.020(2) -0.0050(19) -0.0041(18) -0.007(2)
C38 0.029(3) 0.023(2) 0.012(2) -0.0006(17) -0.0059(18) -0.007(2)
C39 0.021(2) 0.024(2) 0.020(2) -0.0084(19) 0.0022(18) -0.011(2)
C40 0.030(3) 0.026(3) 0.046(4) -0.008(2) -0.021(3) 0.002(2)
C41 0.049(4) 0.030(3) 0.024(3) 0.002(2) 0.003(2) -0.022(3)
C42 0.021(3) 0.052(4) 0.043(4) -0.017(3) -0.009(3) -0.003(3)
C43 0.062(5) 0.035(3) 0.020(3) 0.005(2) -0.018(3) -0.014(3)
C44 0.035(3) 0.043(4) 0.036(3) -0.021(3) 0.015(3) -0.022(3)
C45 0.021(2) 0.029(3) 0.009(2) -0.0002(17) -0.0015(17) -0.006(2)
C46 0.022(3) 0.028(3) 0.016(2) -0.0015(19) 0.0012(18) -0.011(2)
C47 0.014(2) 0.029(3) 0.026(3) 0.001(2) -0.0016(19) -0.005(2)
C48 0.021(2) 0.022(2) 0.019(2) -0.0030(18) 0.0010(18) -0.005(2)
C49 0.018(2) 0.025(2) 0.014(2) -0.0040(17) 0.0005(17) -0.0057(19)
C50 0.030(3) 0.027(3) 0.018(2) 0.0012(19) -0.003(2) -0.007(2)
C51 0.027(3) 0.039(3) 0.023(3) -0.003(2) 0.007(2) -0.017(2)
C52 0.021(3) 0.039(3) 0.046(4) -0.001(3) -0.008(3) -0.003(3)
C53 0.033(3) 0.021(3) 0.032(3) -0.002(2) 0.004(2) -0.008(2)
C54 0.023(3) 0.036(3) 0.020(2) -0.009(2) -0.0005(19) -0.011(2)
K1 0.0236(5) 0.0214(5) 0.0171(5) -0.0050(4) 0.0007(4) -0.0030(4)
O1 0.031(2) 0.0233(19) 0.026(2) -0.0074(15) -0.0055(16) -0.0045(16)
O2 0.033(2) 0.0208(18) 0.026(2) -0.0030(15) -0.0064(16) -0.0024(16)
O3 0.029(2) 0.036(2) 0.024(2) -0.0030(16) 0.0070(16) -0.0032(18)
O4 0.045(3) 0.034(2) 0.0195(19) -0.0090(16) 0.0017(17) 0.0006(19)
O5 0.0251(19) 0.0230(18) 0.0220(18) -0.0041(14) -0.0045(14) -0.0077(15)
O6 0.0241(19) 0.029(2) 0.0250(19) -0.0077(15) -0.0023(15) -0.0022(16)
N5 0.021(2) 0.020(2) 0.024(2) -0.0061(17) -0.0005(17) -0.0030(17)
N6 0.037(3) 0.027(2) 0.023(2) -0.0053(18) -0.010(2) 0.004(2)
C55 0.041(4) 0.026(3) 0.035(3) -0.008(2) -0.010(3) 0.006(3)
C56 0.040(3) 0.023(3) 0.026(3) -0.003(2) -0.005(2) 0.003(2)
C57 0.035(3) 0.020(3) 0.034(3) -0.005(2) -0.002(2) -0.007(2)
C58 0.027(3) 0.022(3) 0.035(3) -0.012(2) -0.003(2) -0.005(2)
C59 0.028(3) 0.028(3) 0.027(3) -0.009(2) -0.006(2) -0.004(2)
C60 0.024(3) 0.028(3) 0.032(3) -0.007(2) -0.008(2) -0.007(2)
C61 0.057(4) 0.032(3) 0.023(3) -0.002(2) -0.012(3) 0.002(3)
C62 0.057(4) 0.039(4) 0.019(3) -0.009(2) -0.005(3) -0.003(3)
C63 0.050(4) 0.037(3) 0.021(3) -0.010(2) 0.011(3) -0.004(3)
C64 0.038(4) 0.039(3) 0.030(3) -0.003(3) 0.015(3) -0.002(3)
C65 0.026(3) 0.037(3) 0.034(3) -0.006(2) 0.008(2) -0.006(3)
C66 0.025(3) 0.030(3) 0.032(3) -0.007(2) 0.002(2) 0.000(2)
C67 0.042(4) 0.034(3) 0.034(3) -0.010(3) -0.017(3) 0.003(3)
C68 0.025(3) 0.038(3) 0.040(3) -0.014(3) -0.007(2) 0.000(3)
C69 0.026(3) 0.041(3) 0.022(3) -0.010(2) 0.000(2) -0.014(2)
C70 0.033(3) 0.028(3) 0.024(3) -0.004(2) -0.005(2) -0.015(2)
C71 0.032(3) 0.022(3) 0.025(3) -0.002(2) -0.003(2) -0.006(2)
C72 0.029(3) 0.025(3) 0.019(2) -0.0016(19) -0.005(2) -0.002(2)
O7 0.105(9) 0.146(11) 0.213(15) -0.016(10) 0.002(9) -0.017(8)
C73 0.052(6) 0.080(7) 0.108(9) 0.003(7) -0.014(6) -0.021(5)
C74 0.139(13) 0.062(7) 0.106(10) -0.015(6) -0.057(9) -0.030(8)
C75 0.38(3) 0.23(2) 0.083(10) -0.069(12) 0.068(15) -0.27(3)
C76 0.066(8) 0.131(14) 0.23(2) -0.052(14) 0.056(11) -0.066(9)

loop_
_atom_type_symbol
_atom_type_description
_atom_type_scat_dispersion_real
_atom_type_scat_dispersion_imag
_atom_type_scat_source
C C 0.0033 0.0016 'International Tables Vol C Tables 4.2.6.8 and 6.1.1.4'
H H 0.0000 0.0000 'International Tables Vol C Tables 4.2.6.8 and 6.1.1.4'
K K 0.2009 0.2494 'International Tables Vol C Tables 4.2.6.8 and 6.1.1.4'
N N 0.0061 0.0033 'International Tables Vol C Tables 4.2.6.8 and 6.1.1.4'
O O 0.0106 0.0060 'International Tables Vol C Tables 4.2.6.8 and 6.1.1.4'
Tb Tb -0.1723 4.1537 'International Tables Vol C Tables 4.2.6.8 and 6.1.1.4'

loop_
_exptl_crystal_face_index_h
_exptl_crystal_face_index_k
_exptl_crystal_face_index_l
_exptl_crystal_face_perp_dist
0 -1 -2 0.0639
-2 -2 1 0.1512
2 2 -1 0.1687
2 1 0 0.1800
-2 -1 0 0.1775
0 2 1 0.0758
0 -1 0 0.0735
1 0 -2 0.1262
-1 0 2 0.1262
-1 2 2 0.1031
1 -2 -2 0.1107
0 -2 1 0.0680
0 2 -1 0.0981
-1 2 0 0.1120
1 -2 0 0.1146
1 2 -2 0.1295
-1 -2 2 0.1012
-1 3 -1 0.0857
1 -2 1 0.1144
2 -1 2 0.1422
-2 1 -2 0.1380
0 1 -1 0.0928
0 -1 1 0.0670
-2 -1 -1 0.1669
-1 1 -2 0.1091
1 0 1 0.1543
2 1 2 0.1580
1 0 2 0.1295
-1 -2 0 0.1352
-1 0 -2 0.1124
-1 -2 -1 0.1379
0 1 -2 0.0826
0 -1 2 0.0673
0 0 -1 0.0690
0 0 1 0.0705
0 -1 -1 0.0657
0 1 1 0.0657
1 2 2 0.0993

loop_
_geom_angle_atom_site_label_1
_geom_angle_atom_site_label_2
_geom_angle_atom_site_label_3
_geom_angle
_geom_angle_site_symmetry_1
_geom_angle_site_symmetry_3
_geom_angle_publ_flag
N1 Tb1 C15 129.00(15) . . ?
N1 Tb1 C16 99.58(15) . . ?
N1 Tb1 C17 80.55(15) . . ?
N1 Tb1 C18 95.26(15) . . ?
N1 Tb1 C19 126.06(15) . . ?
N1 Tb1 C25 112.60(15) . . ?
N1 Tb1 C26 84.51(15) . . ?
N1 Tb1 C27 84.90(15) . . ?
N1 Tb1 C28 113.17(15) . . ?
N1 Tb1 C29 133.16(15) . . ?
N3 Tb1 N1 75.18(14) . . ?
N3 Tb1 C15 98.02(15) . . ?
N3 Tb1 C16 82.60(15) . . ?
N3 Tb1 C17 100.28(15) . . ?
N3 Tb1 C18 130.40(15) . . ?
N3 Tb1 C19 128.42(15) . . ?
N3 Tb1 C25 82.83(15) . . ?
N3 Tb1 C26 86.53(15) . . ?
N3 Tb1 C27 115.99(15) . . ?
N3 Tb1 C28 132.60(15) . . ?
N3 Tb1 C29 109.13(15) . . ?
C15 Tb1 C16 30.44(15) . . ?
C15 Tb1 C17 50.42(15) . . ?
C15 Tb1 C25 116.57(16) . . ?
C15 Tb1 C28 108.02(16) . . ?
C15 Tb1 C29 97.25(16) . . ?
C17 Tb1 C16 30.33(15) . . ?
C17 Tb1 C25 166.80(16) . . ?
C17 Tb1 C29 139.44(15) . . ?
C18 Tb1 C15 50.81(15) . . ?
C18 Tb1 C16 50.53(15) . . ?
C18 Tb1 C17 30.74(15) . . ?
C18 Tb1 C19 30.96(16) . . ?
C18 Tb1 C25 142.30(16) . . ?
C18 Tb1 C26 141.87(15) . . ?
C18 Tb1 C27 111.26(15) . . ?
C18 Tb1 C28 96.26(15) . . ?
C18 Tb1 C29 112.02(16) . . ?
C19 Tb1 C15 30.59(15) . . ?
C19 Tb1 C16 50.39(15) . . ?
C19 Tb1 C17 50.68(16) . . ?
C19 Tb1 C25 117.57(16) . . ?
C19 Tb1 C28 85.96(15) . . ?
C19 Tb1 C29 88.85(16) . . ?
C25 Tb1 C16 139.65(16) . . ?
C25 Tb1 C29 30.34(15) . . ?
C26 Tb1 C15 146.31(15) . . ?
C26 Tb1 C16 166.95(15) . . ?
C26 Tb1 C17 161.34(16) . . ?
C26 Tb1 C19 135.75(16) . . ?
C26 Tb1 C25 30.57(15) . . ?
C26 Tb1 C28 50.48(15) . . ?
C26 Tb1 C29 50.43(15) . . ?
C27 Tb1 C15 138.23(16) . . ?
C27 Tb1 C16 161.36(15) . . ?
C27 Tb1 C17 135.71(15) . . ?
C27 Tb1 C19 112.60(16) . . ?
C27 Tb1 C25 50.40(15) . . ?
C27 Tb1 C26 30.62(15) . . ?
C27 Tb1 C28 30.54(15) . . ?
C27 Tb1 C29 50.41(15) . . ?
C28 Tb1 C16 135.97(15) . . ?
C28 Tb1 C17 126.89(15) . . ?
C28 Tb1 C25 50.26(15) . . ?
C28 Tb1 C29 30.49(15) . . ?
C29 Tb1 C16 127.22(16) . . ?
N2 Tb2 C35 118.83(15) . . ?
N2 Tb2 C36 132.88(14) . . ?
N2 Tb2 C37 108.17(15) . . ?
N2 Tb2 C38 82.85(15) . . ?
N2 Tb2 C39 88.70(15) . . ?
N2 Tb2 C45 132.79(15) . . ?
N2 Tb2 C46 127.56(15) . . ?
N2 Tb2 C47 97.49(15) . . ?
N2 Tb2 C48 83.72(15) . . ?
N2 Tb2 C49 102.73(15) . . ?
N4 Tb2 N2 74.13(14) . . ?
N4 Tb2 C35 85.00(15) . . ?
N4 Tb2 C36 114.19(15) . . ?
N4 Tb2 C37 131.40(15) . . ?
N4 Tb2 C38 108.81(16) . . ?
N4 Tb2 C39 81.68(15) . . ?
N4 Tb2 C45 97.72(15) . . ?
N4 Tb2 C46 127.80(15) . . ?
N4 Tb2 C47 127.53(15) . . ?
N4 Tb2 C48 97.94(15) . . ?
N4 Tb2 C49 80.57(15) . . ?
C35 Tb2 C36 30.34(15) . . ?
C35 Tb2 C37 50.36(15) . . ?
C35 Tb2 C46 110.83(16) . . ?
C35 Tb2 C47 137.99(16) . . ?
C35 Tb2 C48 156.97(16) . . ?
C36 Tb2 C48 135.54(15) . . ?
C37 Tb2 C36 30.23(15) . . ?
C37 Tb2 C46 90.36(16) . . ?
C37 Tb2 C47 100.75(16) . . ?
C37 Tb2 C48 130.64(16) . . ?
C38 Tb2 C35 50.64(15) . . ?
C38 Tb2 C36 50.13(15) . . ?
C38 Tb2 C37 30.45(16) . . ?
C38 Tb2 C46 119.71(16) . . ?
C38 Tb2 C47 121.62(17) . . ?
C38 Tb2 C48 145.31(16) . . ?
C39 Tb2 C35 30.82(16) . . ?
C39 Tb2 C36 50.31(15) . . ?
C39 Tb2 C37 50.47(16) . . ?
C39 Tb2 C38 30.68(16) . . ?
C39 Tb2 C46 135.77(16) . . ?
C39 Tb2 C47 150.74(16) . . ?
C39 Tb2 C48 172.20(16) . . ?
C39 Tb2 C49 155.30(16) . . ?
C45 Tb2 C35 106.23(16) . . ?
C45 Tb2 C36 93.37(16) . . ?
C45 Tb2 C37 111.11(16) . . ?
C45 Tb2 C38 141.08(16) . . ?
C45 Tb2 C39 137.04(16) . . ?
C45 Tb2 C46 30.71(16) . . ?
C45 Tb2 C47 50.48(16) . . ?
C45 Tb2 C48 50.76(16) . . ?
C45 Tb2 C49 31.20(16) . . ?
C46 Tb2 C36 85.65(16) . . ?
C46 Tb2 C47 30.08(16) . . ?
C46 Tb2 C48 49.95(16) . . ?
C47 Tb2 C36 108.85(16) . . ?
C47 Tb2 C48 30.12(16) . . ?
C49 Tb2 C35 129.94(15) . . ?
C49 Tb2 C36 124.23(15) . . ?
C49 Tb2 C37 140.31(16) . . ?
C49 Tb2 C38 170.26(16) . . ?
C49 Tb2 C46 50.57(15) . . ?
C49 Tb2 C47 50.21(16) . . ?
C49 Tb2 C48 30.45(15) . . ?
C1 N1 Tb1 108.9(3) . . ?
C1 N1 C2 103.4(4) . . ?
C2 N1 Tb1 147.1(3) . . ?
C1 N2 Tb2 109.9(3) . . ?
C1 N2 C7 103.9(4) . . ?
C7 N2 Tb2 145.8(3) . . ?
C8 N3 Tb1 109.6(3) . . ?
C8 N3 C10 103.4(4) . . ?
C10 N3 Tb1 145.7(3) . . ?
C8 N4 Tb2 110.4(3) . . ?
C8 N4 C9 103.4(4) . . ?
C9 N4 Tb2 145.6(3) . . ?
N1 C1 C8 122.9(4) . . ?
N2 C1 N1 114.8(4) . . ?
N2 C1 C8 122.3(4) . . ?
N1 C2 C7 108.7(4) . . ?
C3 C2 N1 130.5(4) . . ?
C3 C2 C7 120.7(4) . . ?
C2 C3 C4 117.8(5) . . ?
C5 C4 C3 121.6(5) . . ?
C4 C5 C6 121.3(5) . . ?
C7 C6 C5 118.1(5) . . ?
N2 C7 C2 109.2(4) . . ?
N2 C7 C6 130.3(5) . . ?
C6 C7 C2 120.5(4) . . ?
N3 C8 C1 122.6(4) . . ?
N4 C8 N3 115.2(4) . . ?
N4 C8 C1 122.2(4) . . ?
N4 C9 C10 109.3(4) . . ?
N4 C9 C14 130.5(5) . . ?
C14 C9 C10 120.2(4) . . ?
N3 C10 C9 108.7(4) . . ?
C11 C10 N3 130.2(5) . . ?
C11 C10 C9 121.1(4) . . ?
C10 C11 C12 118.2(5) . . ?
C13 C12 C11 121.0(5) . . ?
C12 C13 C14 121.7(5) . . ?
C13 C14 C9 117.9(5) . . ?
C16 C15 Tb1 75.8(3) . . ?
C16 C15 C20 125.3(5) . . ?
C19 C15 Tb1 74.6(3) . . ?
C19 C15 C16 108.3(4) . . ?
C19 C15 C20 125.9(5) . . ?
C20 C15 Tb1 122.1(3) . . ?
C15 C16 Tb1 73.8(3) . . ?
C15 C16 C21 125.3(5) . . ?
C17 C16 Tb1 74.2(3) . . ?
C17 C16 C15 108.1(4) . . ?
C17 C16 C21 126.3(5) . . ?
C21 C16 Tb1 122.5(3) . . ?
C16 C17 Tb1 75.4(3) . . ?
C16 C17 C18 107.9(4) . . ?
C16 C17 C22 126.4(5) . . ?
C18 C17 Tb1 73.1(3) . . ?
C18 C17 C22 125.4(5) . . ?
C22 C17 Tb1 122.2(3) . . ?
C17 C18 Tb1 76.2(3) . . ?
C17 C18 C19 108.1(4) . . ?
C17 C18 C23 125.3(5) . . ?
C19 C18 Tb1 75.6(3) . . ?
C19 C18 C23 126.4(5) . . ?
C23 C18 Tb1 118.3(4) . . ?
C15 C19 Tb1 74.8(3) . . ?
C15 C19 C18 107.5(4) . . ?
C15 C19 C24 125.2(5) . . ?
C18 C19 Tb1 73.4(3) . . ?
C18 C19 C24 126.0(5) . . ?
C24 C19 Tb1 127.7(4) . . ?
C26 C25 Tb1 73.4(3) . . ?
C26 C25 C30 126.2(5) . . ?
C29 C25 Tb1 75.0(3) . . ?
C29 C25 C26 107.9(4) . . ?
C29 C25 C30 125.6(5) . . ?
C30 C25 Tb1 122.8(4) . . ?
C25 C26 Tb1 76.0(3) . . ?
C25 C26 C31 125.7(5) . . ?
C27 C26 Tb1 74.3(3) . . ?
C27 C26 C25 108.0(4) . . ?
C27 C26 C31 126.2(5) . . ?
C31 C26 Tb1 118.6(3) . . ?
C26 C27 Tb1 75.0(3) . . ?
C26 C27 C28 108.5(4) . . ?
C26 C27 C32 125.1(5) . . ?
C28 C27 Tb1 76.1(3) . . ?
C28 C27 C32 126.2(5) . . ?
C32 C27 Tb1 119.3(3) . . ?
C27 C28 Tb1 73.4(3) . . ?
C27 C28 C29 107.7(4) . . ?
C27 C28 C33 124.6(5) . . ?
C29 C28 Tb1 75.2(3) . . ?
C29 C28 C33 126.7(5) . . ?
C33 C28 Tb1 125.8(4) . . ?
C25 C29 Tb1 74.7(3) . . ?
C25 C29 C28 107.9(4) . . ?
C25 C29 C34 124.5(5) . . ?
C28 C29 Tb1 74.3(3) . . ?
C28 C29 C34 126.9(5) . . ?
C34 C29 Tb1 124.3(4) . . ?
C36 C35 Tb2 76.2(3) . . ?
C36 C35 C39 107.6(4) . . ?
C36 C35 C40 124.9(5) . . ?
C39 C35 Tb2 73.8(3) . . ?
C39 C35 C40 127.2(5) . . ?
C40 C35 Tb2 120.7(3) . . ?
C35 C36 Tb2 73.4(3) . . ?
C35 C36 C41 123.7(5) . . ?
C37 C36 Tb2 74.2(3) . . ?
C37 C36 C35 108.2(4) . . ?
C37 C36 C41 126.8(5) . . ?
C41 C36 Tb2 128.6(4) . . ?
C36 C37 Tb2 75.6(3) . . ?
C36 C37 C42 126.2(5) . . ?
C38 C37 Tb2 73.6(3) . . ?
C38 C37 C36 107.9(5) . . ?
C38 C37 C42 125.5(5) . . ?
C42 C37 Tb2 122.7(4) . . ?
C37 C38 Tb2 76.0(3) . . ?
C37 C38 C43 125.7(5) . . ?
C39 C38 Tb2 74.3(3) . . ?
C39 C38 C37 108.3(4) . . ?
C39 C38 C43 125.7(5) . . ?
C43 C38 Tb2 120.9(4) . . ?
C35 C39 Tb2 75.4(3) . . ?
C35 C39 C44 125.9(5) . . ?
C38 C39 Tb2 75.0(3) . . ?
C38 C39 C35 107.9(4) . . ?
C38 C39 C44 126.0(5) . . ?
C44 C39 Tb2 119.4(3) . . ?
C46 C45 Tb2 77.2(3) . . ?
C46 C45 C49 107.5(4) . . ?
C46 C45 C50 126.3(5) . . ?
C49 C45 Tb2 75.1(3) . . ?
C49 C45 C50 126.1(5) . . ?
C50 C45 Tb2 117.9(3) . . ?
C45 C46 Tb2 72.1(3) . . ?
C45 C46 C51 126.2(5) . . ?
C47 C46 Tb2 75.0(3) . . ?
C47 C46 C45 107.8(5) . . ?
C47 C46 C51 125.2(5) . . ?
C51 C46 Tb2 127.0(4) . . ?
C46 C47 Tb2 74.9(3) . . ?
C46 C47 C48 108.9(5) . . ?
C46 C47 C52 125.3(5) . . ?
C48 C47 Tb2 75.2(3) . . ?
C48 C47 C52 125.5(5) . . ?
C52 C47 Tb2 121.7(4) . . ?
C47 C48 Tb2 74.7(3) . . ?
C47 C48 C49 107.7(5) . . ?
C47 C48 C53 125.7(5) . . ?
C49 C48 Tb2 72.6(3) . . ?
C49 C48 C53 126.6(5) . . ?
C53 C48 Tb2 120.9(4) . . ?
C45 C49 Tb2 73.8(3) . . ?
C45 C49 C54 125.5(5) . . ?
C48 C49 Tb2 76.9(3) . . ?
C48 C49 C45 108.1(4) . . ?
C48 C49 C54 126.1(5) . . ?
C54 C49 Tb2 120.6(3) . . ?
O1 K1 O2 60.30(12) . . ?
O1 K1 O3 95.70(13) . . ?
O1 K1 O5 97.60(12) . . ?
O1 K1 O6 135.95(12) . . ?
O1 K1 N5 59.66(12) . . ?
O1 K1 N6 120.20(13) . . ?
O2 K1 O3 132.00(13) . . ?
O2 K1 O6 99.43(12) . . ?
O2 K1 N5 119.82(12) . . ?
O2 K1 N6 60.16(13) . . ?
O3 K1 N5 58.78(12) . . ?
O3 K1 N6 120.18(13) . . ?
O4 K1 O1 123.61(14) . . ?
O4 K1 O2 96.53(13) . . ?
O4 K1 O3 60.91(13) . . ?
O4 K1 O5 133.08(13) . . ?
O4 K1 O6 95.54(14) . . ?
O4 K1 N5 119.47(13) . . ?
O4 K1 N6 59.43(14) . . ?
O5 K1 O2 125.25(12) . . ?
O5 K1 O3 96.85(12) . . ?
O5 K1 O6 60.64(12) . . ?
O5 K1 N5 60.50(12) . . ?
O5 K1 N6 120.66(14) . . ?
O6 K1 O3 122.92(13) . . ?
O6 K1 N5 120.67(13) . . ?
O6 K1 N6 60.41(14) . . ?
N6 K1 N5 178.73(15) . . ?
C58 O1 K1 116.0(3) . . ?
C58 O1 C59 111.6(4) . . ?
C59 O1 K1 117.0(3) . . ?
C56 O2 K1 116.0(3) . . ?
C56 O2 C57 111.2(5) . . ?
C57 O2 K1 113.6(3) . . ?
C64 O3 K1 113.3(4) . . ?
C64 O3 C65 111.8(5) . . ?
C65 O3 K1 118.2(3) . . ?
C62 O4 K1 118.0(4) . . ?
C62 O4 C63 111.1(5) . . ?
C63 O4 K1 113.2(3) . . ?
C70 O5 K1 113.0(3) . . ?
C71 O5 K1 114.4(3) . . ?
C71 O5 C70 110.9(4) . . ?
C68 O6 K1 113.7(4) . . ?
C68 O6 C69 111.2(5) . . ?
C69 O6 K1 113.6(3) . . ?
C60 N5 K1 109.2(3) . . ?
C60 N5 C66 110.5(5) . . ?
C60 N5 C72 110.1(4) . . ?
C66 N5 K1 110.0(3) . . ?
C72 N5 K1 107.1(3) . . ?
C72 N5 C66 109.8(4) . . ?
C55 N6 K1 108.2(3) . . ?
C55 N6 C67 110.4(5) . . ?
C61 N6 K1 109.3(4) . . ?
C61 N6 C55 110.1(5) . . ?
C61 N6 C67 110.5(5) . . ?
C67 N6 K1 108.3(3) . . ?
N6 C55 C56 114.2(5) . . ?
O2 C56 C55 108.8(5) . . ?
O2 C57 C58 109.2(5) . . ?
O1 C58 C57 109.1(5) . . ?
O1 C59 C60 109.2(5) . . ?
N5 C60 C59 114.0(5) . . ?
N6 C61 C62 113.2(5) . . ?
O4 C62 C61 108.3(5) . . ?
O4 C63 C64 109.5(5) . . ?
O3 C64 C63 109.0(5) . . ?
O3 C65 C66 108.0(5) . . ?
N5 C66 C65 112.9(5) . . ?
N6 C67 C68 113.8(5) . . ?
O6 C68 C67 108.9(5) . . ?
O6 C69 C70 108.7(5) . . ?
O5 C70 C69 109.6(5) . . ?
O5 C71 C72 109.0(4) . . ?
N5 C72 C71 113.5(4) . . ?
C76 O7 C73 108.8(13) . . ?
C74 C73 O7 104.7(12) . . ?
C73 C74 C75 101.3(14) . . ?
C76 C75 C74 111.1(11) . . ?
O7 C76 C75 108.8(13) . . ?
C80 O8 C77 106.0(17) . . ?
C84 O8 C81 104.2(18) . . ?
O8 C77 C78 99.7(19) . . ?
C79 C78 C77 105.8(19) . . ?
C78 C79 C80 106.5(19) . . ?
O8 C80 C79 112.0(18) . . ?
O8 C81 C82 102(2) . . ?
C83 C82 C81 101(3) . . ?
C84 C83 C82 109(3) . . ?
C83 C84 O8 112(3) . . ?
C88 O9 C91 101.3(15) . . ?
C88 O10 C85 126(3) . . ?
O10 C85 C86 105(3) . . ?
C87 C86 C85 98(5) . . ?
C86 C87 C88 114(5) . . ?
O10 C88 C87 93(3) . . ?
C89 C88 O9 109.6(14) . . ?
C88 C89 C90 105.0(12) . . ?
C91 C90 C89 105.8(13) . . ?
C90 C91 O9 103.3(14) . . ?

loop_
_geom_bond_atom_site_label_1
_geom_bond_atom_site_label_2
_geom_bond_distance
_geom_bond_site_symmetry_2
_geom_bond_publ_flag
Tb1 N1 2.384(4) . ?
Tb1 N3 2.373(4) . ?
Tb1 C15 2.695(5) . ?
Tb1 C16 2.720(5) . ?
Tb1 C17 2.705(5) . ?
Tb1 C18 2.665(5) . ?
Tb1 C19 2.693(5) . ?
Tb1 C25 2.711(5) . ?
Tb1 C26 2.677(5) . ?
Tb1 C27 2.668(5) . ?
Tb1 C28 2.702(5) . ?
Tb1 C29 2.715(5) . ?
Tb2 N2 2.393(4) . ?
Tb2 N4 2.382(4) . ?
Tb2 C35 2.688(5) . ?
Tb2 C36 2.724(5) . ?
Tb2 C37 2.706(5) . ?
Tb2 C38 2.676(5) . ?
Tb2 C39 2.667(5) . ?
Tb2 C45 2.655(5) . ?
Tb2 C46 2.720(5) . ?
Tb2 C47 2.721(6) . ?
Tb2 C48 2.727(5) . ?
Tb2 C49 2.672(5) . ?
N1 C1 1.382(6) . ?
N1 C2 1.396(6) . ?
N2 C1 1.379(6) . ?
N2 C7 1.382(6) . ?
N3 C8 1.376(6) . ?
N3 C10 1.388(6) . ?
N4 C8 1.370(6) . ?
N4 C9 1.386(6) . ?
C1 C8 1.410(6) . ?
C2 C3 1.391(7) . ?
C2 C7 1.423(7) . ?
C3 C4 1.407(7) . ?
C4 C5 1.379(8) . ?
C5 C6 1.400(8) . ?
C6 C7 1.399(6) . ?
C9 C10 1.416(7) . ?
C9 C14 1.408(6) . ?
C10 C11 1.386(7) . ?
C11 C12 1.402(7) . ?
C12 C13 1.388(8) . ?
C13 C14 1.392(7) . ?
C15 C16 1.422(7) . ?
C15 C19 1.421(7) . ?
C15 C20 1.503(7) . ?
C16 C17 1.419(7) . ?
C16 C21 1.498(7) . ?
C17 C18 1.424(7) . ?
C17 C22 1.503(7) . ?
C18 C19 1.430(7) . ?
C18 C23 1.503(7) . ?
C19 C24 1.496(7) . ?
C25 C26 1.421(7) . ?
C25 C29 1.420(7) . ?
C25 C30 1.507(7) . ?
C26 C27 1.411(7) . ?
C26 C31 1.505(7) . ?
C27 C28 1.415(7) . ?
C27 C32 1.511(7) . ?
C28 C29 1.424(7) . ?
C28 C33 1.507(7) . ?
C29 C34 1.505(7) . ?
C35 C36 1.417(7) . ?
C35 C39 1.423(7) . ?
C35 C40 1.505(7) . ?
C36 C37 1.416(7) . ?
C36 C41 1.511(7) . ?
C37 C38 1.414(7) . ?
C37 C42 1.509(8) . ?
C38 C39 1.414(7) . ?
C38 C43 1.503(7) . ?
C39 C44 1.504(7) . ?
C45 C46 1.425(7) . ?
C45 C49 1.432(7) . ?
C45 C50 1.505(7) . ?
C46 C47 1.412(8) . ?
C46 C51 1.506(7) . ?
C47 C48 1.415(7) . ?
C47 C52 1.507(8) . ?
C48 C49 1.419(7) . ?
C48 C53 1.511(7) . ?
C49 C54 1.500(7) . ?
K1 O1 2.809(4) . ?
K1 O2 2.834(4) . ?
K1 O3 2.835(4) . ?
K1 O4 2.800(4) . ?
K1 O5 2.825(4) . ?
K1 O6 2.834(4) . ?
K1 N5 3.080(5) . ?
K1 N6 3.058(5) . ?
O1 C58 1.425(7) . ?
O1 C59 1.432(7) . ?
O2 C56 1.425(7) . ?
O2 C57 1.427(7) . ?
O3 C64 1.419(7) . ?
O3 C65 1.430(8) . ?
O4 C62 1.418(8) . ?
O4 C63 1.429(7) . ?
O5 C70 1.433(6) . ?
O5 C71 1.414(7) . ?
O6 C68 1.427(7) . ?
O6 C69 1.428(7) . ?
N5 C60 1.467(7) . ?
N5 C66 1.476(7) . ?
N5 C72 1.472(7) . ?
N6 C55 1.469(8) . ?
N6 C61 1.466(8) . ?
N6 C67 1.474(9) . ?
C55 C56 1.499(10) . ?
C57 C58 1.508(8) . ?
C59 C60 1.504(8) . ?
C61 C62 1.507(9) . ?
C63 C64 1.494(11) . ?
C65 C66 1.505(9) . ?
C67 C68 1.500(10) . ?
C69 C70 1.489(9) . ?
C71 C72 1.513(8) . ?
O7 C73 1.499(17) . ?
O7 C76 1.309(17) . ?
C73 C74 1.456(16) . ?
C74 C75 1.48(3) . ?
C75 C76 1.38(3) . ?
O8 C77 1.54(3) . ?
O8 C80 1.34(2) . ?
O8 C81 1.45(3) . ?
O8 C84 1.43(3) . ?
C77 C78 1.55(3) . ?
C78 C79 1.37(3) . ?
C79 C80 1.46(3) . ?
C81 C82 1.55(4) . ?
C82 C83 1.41(4) . ?
C83 C84 1.25(4) . ?
O9 C88 1.38(2) . ?
O9 C91 1.60(2) . ?
O10 C85 1.36(5) . ?
O10 C88 1.22(3) . ?
C85 C86 1.72(6) . ?
C86 C87 1.25(8) . ?
C87 C88 1.88(7) . ?
C88 C89 1.304(17) . ?
C89 C90 1.54(2) . ?
C90 C91 1.40(2) . ?

loop_
_exptl_oxdiff_crystal_face_indexfrac_h
_exptl_oxdiff_crystal_face_indexfrac_k
_exptl_oxdiff_crystal_face_indexfrac_l
_exptl_oxdiff_crystal_face_x
_exptl_oxdiff_crystal_face_y
_exptl_oxdiff_crystal_face_z
-0.0002 -0.9999 -1.9996 -0.0420 -0.0692 0.0159
-2.0000 -1.9993 0.9992 0.0793 -0.0397 -0.1020
2.0000 1.9993 -0.9992 -0.0793 0.0397 0.1020
1.9998 0.9995 0.0005 -0.0875 0.0518 0.0448
-1.9998 -0.9995 -0.0005 0.0875 -0.0518 -0.0448
0.0004 1.9998 0.9999 0.0502 0.0571 0.0413
-0.0002 -0.9999 -0.0001 -0.0195 -0.0150 -0.0328
0.9998 -0.0003 -1.9993 -0.0760 -0.0358 0.0547
-0.9998 0.0003 1.9993 0.0760 0.0358 -0.0547
-0.9994 2.0001 1.9994 0.1149 0.0657 0.0110
0.9994 -2.0001 -1.9994 -0.1149 -0.0657 -0.0110
-0.0004 -1.9998 0.9996 -0.0277 -0.0029 -0.0900
0.0004 1.9998 -0.9996 0.0277 0.0029 0.0900
-0.9994 2.0000 -0.0001 0.0924 0.0116 0.0597
0.9994 -2.0000 0.0001 -0.0924 -0.0116 -0.0597
1.0002 1.9996 -1.9992 -0.0371 -0.0058 0.1204
-1.0002 -1.9996 1.9992 0.0371 0.0058 -0.1204
-0.5993 3.3998 -1.0996 0.0859 0.0101 0.1349
0.9994 -2.0000 0.9998 -0.0811 0.0155 -0.0841
1.9994 -1.0003 1.9999 -0.1039 0.0760 -0.0696
-1.9994 1.0003 -1.9999 0.1039 -0.0760 0.0696
0.0002 0.9999 -0.9997 0.0082 -0.0121 0.0572
-0.0002 -0.9999 0.9997 -0.0082 0.0121 -0.0572
-1.9998 -0.9995 -1.0002 0.0763 -0.0789 -0.0204
-0.9996 1.0001 -1.9997 0.0504 -0.0576 0.0756
0.9998 -0.0002 1.0000 -0.0422 0.0455 -0.0184
1.9998 0.9995 2.0000 -0.0650 0.1060 -0.0040
0.9998 -0.0002 1.9997 -0.0310 0.0726 -0.0428
-1.0002 -1.9996 -0.0003 0.0146 -0.0484 -0.0716
-0.9998 0.0002 -1.9997 0.0310 -0.0726 0.0428
-1.0002 -1.9996 -1.0001 0.0033 -0.0755 -0.0473
0.0002 0.9999 -1.9995 -0.0031 -0.0392 0.0816
-0.0002 -0.9999 1.9995 0.0031 0.0392 -0.0816
0.0000 -0.0000 -0.9998 -0.0113 -0.0271 0.0244
-0.0000 0.0000 0.9998 0.0113 0.0271 -0.0244
-0.0002 -0.9999 -0.9998 -0.0307 -0.0421 -0.0085
0.0002 0.9999 0.9998 0.0307 0.0421 0.0085
1.0002 1.9996 1.9998 0.0079 0.1026 0.0229

loop_
_smtbx_masks_void_nr
_smtbx_masks_void_average_x
_smtbx_masks_void_average_y
_smtbx_masks_void_average_z
_smtbx_masks_void_volume
_smtbx_masks_void_count_electrons
_smtbx_masks_void_content
1 0.000 0.000 0.500 102.5 22.8 ?
2 0.028 0.344 0.198 27.9 2.7 ?
3 -0.028 0.656 0.802 27.9 2.8 ?
